data_2203460
loop_
_publ_author_name
'Du, Miao'
'Zhao, Xiao-Jun'
'Li, Cheng-Peng'

_publ_section_title
;
 2,5-Bis(4-pyridyl)-1,3,4-thiadiazole
;
_journal_issue 4
_journal_name_full 'Acta Crystallographica Section E'
_journal_page_first o706
_journal_page_last o707
_journal_paper_doi 10.1107/S1600536804007202
_journal_volume 60
_journal_year 2004
_chemical_formula_iupac 'C12 H8 N4 S'
_chemical_formula_moiety 'C12 H8 N4 S'
_chemical_formula_sum 'C12 H8 N4 S'
_chemical_formula_weight 240.28
_chemical_name_systematic
;
2,5-Bis(4-pyridyl)-1,3,4-thiadiazole
;
_space_group_IT_number 15
_symmetry_cell_setting monoclinic
_symmetry_space_group_name_Hall '-C 2yc'
_symmetry_space_group_name_H-M 'C 1 2/c 1'
_atom_sites_solution_hydrogens geom
_atom_sites_solution_primary direct
_atom_sites_solution_secondary difmap
_cell_angle_alpha 90.00
_cell_angle_beta 105.855(9)
_cell_angle_gamma 90.00
_cell_formula_units_Z 4
_cell_length_a 26.179(9)
_cell_length_b 5.8223(17)
_cell_length_c 7.169(3)
_cell_measurement_reflns_used 629
_cell_measurement_temperature 293(2)
_cell_measurement_theta_max 26.23
_cell_measurement_theta_min 3.59
_cell_volume 1051.1(6)
_computing_cell_refinement SMART
_computing_data_collection 'SMART (Bruker, 1998)'
_computing_data_reduction 'SAINT (Bruker, 1998)'
_computing_molecular_graphics 'DIAMOND (Brandenburg & Berndt, 1999)'
_computing_publication_material SHELXL97
_computing_structure_refinement 'SHELXL97 (Sheldrick, 1997)'
_computing_structure_solution 'SHELXS97 (Sheldrick, 1997)'
_diffrn_measured_fraction_theta_full 0.997
_diffrn_measured_fraction_theta_max 0.997
_diffrn_measurement_device 'Bruker SMART 1000'
_diffrn_measurement_method \w
_diffrn_radiation_type MoK\a
_diffrn_radiation_wavelength 0.71073
_diffrn_reflns_av_R_equivalents 0.0256
_diffrn_reflns_av_sigmaI/netI 0.0300
_diffrn_reflns_limit_h_max 32
_diffrn_reflns_limit_h_min -28
_diffrn_reflns_limit_k_max 6
_diffrn_reflns_limit_k_min -7
_diffrn_reflns_limit_l_max 8
_diffrn_reflns_limit_l_min -8
_diffrn_reflns_number 2924
_diffrn_reflns_theta_full 26.38
_diffrn_reflns_theta_max 26.38
_diffrn_reflns_theta_min 1.62
_diffrn_standards_decay_% 0
_diffrn_standards_interval_count 0
_diffrn_standards_number 0
_exptl_absorpt_coefficient_mu 0.287
_exptl_absorpt_correction_T_max 0.9664
_exptl_absorpt_correction_T_min 0.9449
_exptl_absorpt_correction_type multi-scan
_exptl_absorpt_process_details '(SADABS; Sheldrick, 1996)'
_exptl_crystal_colour colourless
_exptl_crystal_density_diffrn 1.518
_exptl_crystal_density_meas ?
_exptl_crystal_density_method 'not measured'
_exptl_crystal_description block
_exptl_crystal_F_000 496
_exptl_crystal_size_max 0.20
_exptl_crystal_size_mid 0.18
_exptl_crystal_size_min 0.12
_refine_diff_density_max 0.375
_refine_diff_density_min -0.334
_refine_ls_extinction_method none
_refine_ls_goodness_of_fit_ref 1.193
_refine_ls_hydrogen_treatment constr
_refine_ls_matrix_type full
_refine_ls_number_parameters 78
_refine_ls_number_reflns 1081
_refine_ls_number_restraints 0
_refine_ls_restrained_S_all 1.193
_refine_ls_R_factor_all 0.0625
_refine_ls_R_factor_gt 0.0424
_refine_ls_shift/su_max 0.000
_refine_ls_shift/su_mean 0.000
_refine_ls_structure_factor_coef Fsqd
_refine_ls_weighting_details 'calc w = 1/[\s^2^(Fo^2^)+(0.0872P)^2^+0.0744P] where P = (Fo^2^+2Fc^2^)/3'
_refine_ls_weighting_scheme calc
_refine_ls_wR_factor_gt 0.1202
_refine_ls_wR_factor_ref 0.1464
_reflns_number_gt 854
_reflns_number_total 1081
_reflns_threshold_expression I>2\s(I)
_cod_data_source_file lh6185.cif
_cod_data_source_block I
_cod_depositor_comments
;
The following automatic conversions were performed:
'_symmetry_cell_setting' value 'Monoclinic' changed to 'monoclinic'
according to '/home/saulius/struct/CIF-dictionaries/cif_core.dic'
dictionary named 'cif_core.dic' version 2.4.1 from 2010-06-29.

Automatic conversion script
Id: cif_fix_enum 1527 2010-12-29 10:47:43Z saulius 

The following automatic conversions were performed:

'_symmetry_cell_setting' value 'Monoclinic' changed to 'monoclinic'
according to /home/saulius/struct/CIF-dictionaries/cif_core.dic
dictionary named 'cif_core.dic' version 2.4.1 from 2010-06-29.

Automatic conversion script
Id: cif_fix_values 1715 2011-07-08 13:25:40Z adriana 

The following automatic conversions were performed:

'_exptl_crystal_density_meas' value 'NONE' was changed to '?' - the
value is perceived as not measured.

Automatic conversion script
Id: cif_fix_values 3008 2015-01-20 13:52:24Z robertas 
;
_cod_original_sg_symbol_H-M 'C 2/c'
_cod_database_code 2203460
_cod_database_fobs_code 2203460

loop_
_symmetry_equiv_pos_as_xyz
'x, y, z'
'-x, y, -z+1/2'
'x+1/2, y+1/2, z'
'-x+1/2, y+1/2, -z+1/2'
'-x, -y, -z'
'x, -y, z-1/2'
'-x+1/2, -y+1/2, -z'
'x+1/2, -y+1/2, z-1/2'

loop_
_atom_site_label
_atom_site_fract_x
_atom_site_fract_y
_atom_site_fract_z
_atom_site_U_iso_or_equiv
_atom_site_adp_type
_atom_site_calc_flag
_atom_site_refinement_flags
_atom_site_occupancy
_atom_site_type_symbol
S1 0.0000 0.86747(15) 0.2500 0.0350(3) Uani d S 1 S
N1 0.20650(8) 0.7820(4) 0.2628(4) 0.0404(6) Uani d . 1 N
N2 0.02631(8) 0.4433(4) 0.2518(4) 0.0359(6) Uani d . 1 N
C1 0.19126(10) 0.5839(5) 0.3244(4) 0.0375(7) Uani d . 1 C
H1 0.2170 0.4721 0.3706 0.045 Uiso calc R 1 H
C2 0.13960(10) 0.5349(4) 0.3238(4) 0.0312(6) Uani d . 1 C
H2 0.1310 0.3935 0.3675 0.037 Uiso calc R 1 H
C3 0.10078(9) 0.7003(4) 0.2568(3) 0.0265(6) Uani d . 1 C
C4 0.11626(10) 0.9092(5) 0.1950(4) 0.0342(6) Uani d . 1 C
H4 0.0917 1.0259 0.1507 0.041 Uiso calc R 1 H
C5 0.16925(11) 0.9391(5) 0.2012(4) 0.0388(7) Uani d . 1 C
H5 0.1792 1.0789 0.1593 0.047 Uiso calc R 1 H
C6 0.04511(9) 0.6508(4) 0.2523(4) 0.0265(6) Uani d . 1 C

loop_
_atom_site_aniso_label
_atom_site_aniso_U_11
_atom_site_aniso_U_22
_atom_site_aniso_U_33
_atom_site_aniso_U_12
_atom_site_aniso_U_13
_atom_site_aniso_U_23
S1 0.0265(5) 0.0301(5) 0.0509(6) 0.000 0.0146(4) 0.000
N1 0.0306(12) 0.0446(13) 0.0495(15) -0.0060(10) 0.0165(10) -0.0038(11)
N2 0.0224(10) 0.0339(12) 0.0530(15) 0.0003(9) 0.0129(10) -0.0012(10)
C1 0.0257(12) 0.0384(14) 0.0498(17) 0.0035(11) 0.0129(12) -0.0013(12)
C2 0.0295(13) 0.0274(13) 0.0386(14) -0.0001(10) 0.0126(11) 0.0007(11)
C3 0.0219(11) 0.0310(13) 0.0275(12) 0.0000(10) 0.0082(10) -0.0038(10)
C4 0.0326(13) 0.0308(14) 0.0380(15) 0.0015(11) 0.0078(11) 0.0018(11)
C5 0.0410(15) 0.0368(15) 0.0420(16) -0.0125(12) 0.0171(12) -0.0016(12)
C6 0.0217(12) 0.0302(13) 0.0278(12) 0.0021(9) 0.0071(9) 0.0000(10)

loop_
_atom_type_symbol
_atom_type_description
_atom_type_scat_dispersion_real
_atom_type_scat_dispersion_imag
_atom_type_scat_source
C C 0.0033 0.0016 'International Tables Vol C Tables 4.2.6.8 and 6.1.1.4'
H H 0.0000 0.0000 'International Tables Vol C Tables 4.2.6.8 and 6.1.1.4'
N N 0.0061 0.0033 'International Tables Vol C Tables 4.2.6.8 and 6.1.1.4'
S S 0.1246 0.1234 'International Tables Vol C Tables 4.2.6.8 and 6.1.1.4'

loop_
_geom_angle_atom_site_label_1
_geom_angle_atom_site_label_2
_geom_angle_atom_site_label_3
_geom_angle_site_symmetry_1
_geom_angle_site_symmetry_3
_geom_angle
_geom_angle_publ_flag
C6 S1 C6 2 . 86.02(16) yes
C2 C3 C4 . . 117.9(2) yes
C2 C3 C6 . . 119.8(2) ?
C4 C3 C6 . . 122.3(2) ?
N1 C1 C2 . . 124.0(3) yes
N1 C1 H1 . . 118.0 ?
C2 C1 H1 . . 118.0 ?
C1 C2 C3 . . 118.8(2) yes
C1 C2 H2 . . 120.6 ?
C3 C2 H2 . . 120.6 ?
C5 N1 C1 . . 116.7(2) yes
N1 C5 C4 . . 124.3(2) yes
N1 C5 H5 . . 117.8 ?
C4 C5 H5 . . 117.8 ?
C5 C4 C3 . . 118.4(2) yes
C5 C4 H4 . . 120.8 ?
C3 C4 H4 . . 120.8 ?
C6 N2 N2 . 2 112.12(13) yes
N2 C6 C3 . . 123.4(2) ?
N2 C6 S1 . . 114.87(17) yes
C3 C6 S1 . . 121.76(18) ?

loop_
_geom_bond_atom_site_label_1
_geom_bond_atom_site_label_2
_geom_bond_site_symmetry_2
_geom_bond_distance
_geom_bond_publ_flag
S1 C6 2 1.725(2) ?
S1 C6 . 1.725(2) yes
C3 C2 . 1.387(3) ?
C3 C4 . 1.392(4) ?
C3 C6 . 1.477(3) ?
C1 N1 . 1.334(4) yes
C1 C2 . 1.381(4) ?
C1 H1 . 0.9300 ?
C2 H2 . 0.9300 ?
N1 C5 . 1.322(4) yes
C5 C4 . 1.387(4) ?
C5 H5 . 0.9300 ?
C4 H4 . 0.9300 ?
N2 C6 . 1.305(3) yes
N2 N2 2 1.371(4) yes

loop_
_geom_torsion_atom_site_label_1
_geom_torsion_atom_site_label_2
_geom_torsion_atom_site_label_3
_geom_torsion_atom_site_label_4
_geom_torsion_site_symmetry_1
_geom_torsion
N1 C1 C2 C3 . -0.5(4)
C4 C3 C2 C1 . -0.6(4)
C6 C3 C2 C1 . 179.2(2)
C2 C1 N1 C5 . 1.2(4)
C1 N1 C5 C4 . -0.8(4)
N1 C5 C4 C3 . -0.2(4)
C2 C3 C4 C5 . 0.9(4)
C6 C3 C4 C5 . -178.9(2)
N2 N2 C6 C3 2 179.7(3)
N2 N2 C6 S1 2 0.4(4)
C2 C3 C6 N2 . -21.2(4)
C4 C3 C6 N2 . 158.6(3)
C2 C3 C6 S1 . 158.03(19)
C4 C3 C6 S1 . -22.2(3)
C6 S1 C6 N2 2 -0.17(14)
C6 S1 C6 C3 2 -179.4(3)
